data_7703719
loop_
_publ_author_name
'Long, J\'er\^ome'
'Selikhov, Alexander N.'
'Mamontova, Ekaterina'
'Lyssenko, Konstantin A.'
'Guari, Yannick'
'Larionova, Joulia'
'Trifonov, Alexander A.'

_publ_section_title
;
 Single-molecule magnet behavior in luminescent carbazolyl Dy(iii)
 octahedral complexes with a quasi linear N<sup>-</sup>-Dy-N<sup>-</sup>
 angle.
;
_journal_issue 13
_journal_name_full 'Dalton transactions (Cambridge, England : 2003)'
_journal_page_first 4039
_journal_page_last 4043
_journal_paper_doi 10.1039/d0dt00072h
_journal_volume 49
_journal_year 2020
_chemical_formula_moiety 'C40 H48 Dy N2 O4, C24 H20 B, 2 (C4 H8 O)'
_chemical_formula_sum 'C72 H84 B Dy N2 O6'
_chemical_formula_weight 1246.72
_space_group_crystal_system trigonal
_space_group_IT_number 148
_space_group_name_Hall '-R 3'
_space_group_name_H-M_alt 'R -3 :H'
_atom_sites_solution_hydrogens geom
_audit_creation_method SHELXL-2016/6
_audit_update_record
;
2019-12-17 deposited with the CCDC.	2020-03-10 downloaded from the CCDC.
;
_cell_angle_alpha 90
_cell_angle_beta 90
_cell_angle_gamma 120
_cell_formula_units_Z 18
_cell_length_a 43.568(6)
_cell_length_b 43.568(6)
_cell_length_c 25.538(4)
_cell_measurement_reflns_used 4599
_cell_measurement_temperature 120(2)
_cell_measurement_theta_max 22.33
_cell_measurement_theta_min 2.2
_cell_volume 41981(10)
_computing_cell_refinement 'Bruker SAINT'
_computing_data_collection 'Bruker APEX II'
_computing_data_reduction 'Bruker SAINT'
_computing_molecular_graphics 'Bruker SHELXTL'
_computing_publication_material 'Bruker SHELXTL'
_computing_structure_refinement 'SHELXL-97 (Sheldrick, 1997)'
_computing_structure_solution 'SHELXS-97 (Sheldrick, 1997)'
_diffrn_ambient_temperature 120(2)
_diffrn_measured_fraction_theta_full 0.999
_diffrn_measured_fraction_theta_max 0.999
_diffrn_measurement_device_type 'Bruker APEX II CCD area detector''
_diffrn_measurement_method 'omega scans'
_diffrn_radiation_type MoK\a
_diffrn_radiation_wavelength 0.71073
_diffrn_reflns_av_R_equivalents 0.1025
_diffrn_reflns_av_unetI/netI 0.0960
_diffrn_reflns_Laue_measured_fraction_full 0.999
_diffrn_reflns_Laue_measured_fraction_max 0.999
_diffrn_reflns_limit_h_max 51
_diffrn_reflns_limit_h_min -51
_diffrn_reflns_limit_k_max 51
_diffrn_reflns_limit_k_min -51
_diffrn_reflns_limit_l_max 30
_diffrn_reflns_limit_l_min -30
_diffrn_reflns_number 116530
_diffrn_reflns_point_group_measured_fraction_full 0.999
_diffrn_reflns_point_group_measured_fraction_max 0.999
_diffrn_reflns_theta_full 24.999
_diffrn_reflns_theta_max 24.999
_diffrn_reflns_theta_min 0.935
_exptl_absorpt_coefficient_mu 0.837
_exptl_absorpt_correction_type multi-scan
_exptl_absorpt_process_details SADABS
_exptl_crystal_colour colorless
_exptl_crystal_density_diffrn 0.888
_exptl_crystal_description plate
_exptl_crystal_F_000 11682
_exptl_crystal_size_max 0.324
_exptl_crystal_size_mid 0.193
_exptl_crystal_size_min 0.101
_exptl_transmission_factor_max 0.940
_exptl_transmission_factor_min 0.733
_refine_diff_density_max 2.358
_refine_diff_density_min -0.625
_refine_diff_density_rms 0.068
_refine_ls_extinction_method none
_refine_ls_goodness_of_fit_ref 1.182
_refine_ls_hydrogen_treatment constr
_refine_ls_matrix_type full
_refine_ls_number_parameters 649
_refine_ls_number_reflns 16419
_refine_ls_number_restraints 24
_refine_ls_restrained_S_all 1.185
_refine_ls_R_factor_all 0.1156
_refine_ls_R_factor_gt 0.0495
_refine_ls_shift/su_max 0.002
_refine_ls_shift/su_mean 0.000
_refine_ls_structure_factor_coef Fsqd
_refine_ls_weighting_details 'w=1/[\s^2^(Fo^2^)+(0.0240P)^2^+12.9000P] where P=(Fo^2^+2Fc^2^)/3'
_refine_ls_weighting_scheme calc
_refine_ls_wR_factor_gt 0.0981
_refine_ls_wR_factor_ref 0.1155
_reflns_Friedel_coverage 0.000
_reflns_number_gt 8422
_reflns_number_total 16419
_reflns_threshold_expression I>2\s(I)
_cod_data_source_file d0dt00072h2.cif
_cod_data_source_block ss_sq
_cod_depositor_comments 'Adding full bibliography for 7703718--7703719.cif.'
_cod_original_cell_volume 41980(13)
_cod_database_code 7703719
_shelx_shelxl_version_number 2016/6
_shelx_space_group_comment
;
The symmetry employed for this shelxl refinement is uniquely defined
by the following loop, which should always be used as a source of
symmetry information in preference to the above space-group names.
They are only intended as comments.
;
_shelx_estimated_absorpt_t_min 0.773
_shelx_estimated_absorpt_t_max 0.920

loop_
_space_group_symop_operation_xyz
'x, y, z'
'-y, x-y, z'
'-x+y, -x, z'
'x+2/3, y+1/3, z+1/3'
'-y+2/3, x-y+1/3, z+1/3'
'-x+y+2/3, -x+1/3, z+1/3'
'x+1/3, y+2/3, z+2/3'
'-y+1/3, x-y+2/3, z+2/3'
'-x+y+1/3, -x+2/3, z+2/3'
'-x, -y, -z'
'y, -x+y, -z'
'x-y, x, -z'
'-x+2/3, -y+1/3, -z+1/3'
'y+2/3, -x+y+1/3, -z+1/3'
'x-y+2/3, x+1/3, -z+1/3'
'-x+1/3, -y+2/3, -z+2/3'
'y+1/3, -x+y+2/3, -z+2/3'
'x-y+1/3, x+2/3, -z+2/3'

loop_
_atom_site_label
_atom_site_type_symbol
_atom_site_fract_x
_atom_site_fract_y
_atom_site_fract_z
_atom_site_U_iso_or_equiv
_atom_site_adp_type
_atom_site_occupancy
_atom_site_site_symmetry_order
_atom_site_calc_flag
_atom_site_refinement_flags_posn
_atom_site_refinement_flags_adp
_atom_site_refinement_flags_occupancy
_atom_site_disorder_assembly
_atom_site_disorder_group
Dy1 Dy 0.90455(2) 0.26999(2) 0.46911(2) 0.05409(9) Uani 1 1 d . . . . .
N1 N 0.86904(11) 0.27188(10) 0.53593(14) 0.0539(11) Uani 1 1 d . . . . .
N2 N 0.94611(11) 0.27187(11) 0.41055(15) 0.0554(11) Uani 1 1 d . . . . .
O1 O 0.94245(9) 0.27124(9) 0.53526(13) 0.0669(10) Uani 1 1 d . . . . .
O2 O 0.87356(10) 0.20825(9) 0.47095(12) 0.0660(10) Uani 1 1 d . . . . .
O3 O 0.93466(8) 0.33195(8) 0.46341(11) 0.0531(9) Uani 1 1 d . . . . .
O4 O 0.86643(8) 0.26845(8) 0.40453(11) 0.0505(9) Uani 1 1 d . . . . .
C1 C 0.86145(14) 0.25279(14) 0.58431(19) 0.0567(15) Uani 1 1 d . . . . .
C2 C 0.84130(15) 0.26209(15) 0.6174(2) 0.0669(17) Uani 1 1 d . . . . .
C3 C 0.83543(15) 0.28727(15) 0.5896(2) 0.0622(15) Uani 1 1 d . . . . .
C4 C 0.85250(14) 0.29173(14) 0.5404(2) 0.0575(14) Uani 1 1 d . . . . .
C5 C 0.87051(14) 0.22821(14) 0.6004(2) 0.0651(16) Uani 1 1 d . . . . .
H5A H 0.883563 0.221870 0.578664 0.078 Uiso 1 1 calc R U . . .
C6 C 0.85983(17) 0.21305(14) 0.6497(2) 0.079(2) Uani 1 1 d . . . . .
H6A H 0.866089 0.196627 0.660981 0.095 Uiso 1 1 calc R U . . .
C7 C 0.84006(18) 0.22190(18) 0.6822(2) 0.091(2) Uani 1 1 d . . . . .
H7A H 0.833044 0.211247 0.714912 0.109 Uiso 1 1 calc R U . . .
C8 C 0.83073(16) 0.24627(17) 0.6666(2) 0.0795(19) Uani 1 1 d . . . . .
H8A H 0.817472 0.252187 0.688623 0.095 Uiso 1 1 calc R U . . .
C9 C 0.85108(15) 0.31443(15) 0.5038(2) 0.0680(16) Uani 1 1 d . . . . .
H9A H 0.861935 0.317555 0.471347 0.082 Uiso 1 1 calc R U . . .
C10 C 0.83355(17) 0.33221(17) 0.5159(2) 0.0846(19) Uani 1 1 d . . . . .
H10A H 0.832619 0.347488 0.491334 0.101 Uiso 1 1 calc R U . . .
C11 C 0.81687(18) 0.32784(19) 0.5648(2) 0.095(2) Uani 1 1 d . . . . .
H11A H 0.805049 0.340132 0.572304 0.114 Uiso 1 1 calc R U . . .
C12 C 0.81817(17) 0.30524(18) 0.6014(2) 0.087(2) Uani 1 1 d . . . . .
H12A H 0.807360 0.302297 0.633860 0.105 Uiso 1 1 calc R U . . .
C14 C 0.94182(16) 0.24938(14) 0.36904(19) 0.0555(14) Uani 1 1 d . . . . .
C15 C 0.97455(15) 0.25402(14) 0.35117(19) 0.0546(14) Uani 1 1 d . . . . .
C16 C 1.00118(15) 0.28123(14) 0.38227(19) 0.0556(14) Uani 1 1 d . . . . .
C17 C 0.98311(15) 0.29187(14) 0.4176(2) 0.0557(14) Uani 1 1 d . . . . .
C18 C 0.91063(15) 0.22487(14) 0.34515(19) 0.0614(15) Uani 1 1 d . . . . .
H18A H 0.889051 0.222419 0.355484 0.074 Uiso 1 1 calc R U . . .
C19 C 0.91218(16) 0.20404(14) 0.3055(2) 0.0649(16) Uani 1 1 d . . . . .
H19A H 0.891296 0.186822 0.290032 0.078 Uiso 1 1 calc R U . . .
C20 C 0.94426(17) 0.20839(15) 0.2886(2) 0.0687(16) Uani 1 1 d . . . . .
H20A H 0.944638 0.194392 0.261376 0.082 Uiso 1 1 calc R U . . .
C21 C 0.97537(16) 0.23288(15) 0.3111(2) 0.0661(16) Uani 1 1 d . . . . .
H21A H 0.996797 0.235374 0.299885 0.079 Uiso 1 1 calc R U . . .
C22 C 1.00233(15) 0.31876(14) 0.4535(2) 0.0633(15) Uani 1 1 d . . . . .
H22A H 0.990594 0.326087 0.476328 0.076 Uiso 1 1 calc R U . . .
C23 C 1.03860(16) 0.33449(15) 0.4554(2) 0.0720(17) Uani 1 1 d . . . . .
H23A H 1.051260 0.352400 0.479642 0.086 Uiso 1 1 calc R U . . .
C24 C 1.05670(17) 0.32392(18) 0.4215(2) 0.087(2) Uani 1 1 d . . . . .
H24A H 1.081242 0.334526 0.423285 0.104 Uiso 1 1 calc R U . . .
C25 C 1.03808(16) 0.29789(18) 0.3855(2) 0.0810(19) Uani 1 1 d . . . . .
H25A H 1.050252 0.291101 0.362717 0.097 Uiso 1 1 calc R U . . .
C26 C 0.95419(15) 0.29405(15) 0.5824(2) 0.0779(18) Uani 1 1 d . . . . .
H26A H 0.934316 0.294142 0.599406 0.093 Uiso 1 1 calc R U . A 1
H26B H 0.971808 0.318200 0.573492 0.093 Uiso 1 1 calc R U . A 1
C27 C 0.96991(18) 0.27734(18) 0.6174(2) 0.094(2) Uani 1 1 d . . . B 1
H27A H 0.951622 0.257526 0.636964 0.113 Uiso 1 1 calc R U . B 1
H27B H 0.986948 0.294507 0.641776 0.113 Uiso 1 1 calc R U . B 1
C28 C 0.9877(2) 0.2652(2) 0.5786(3) 0.110(2) Uani 1 1 d . . . B 1
H28A H 0.992429 0.247550 0.593732 0.132 Uiso 1 1 calc R U . B 1
H28B H 1.009686 0.284898 0.565695 0.132 Uiso 1 1 calc R U . B 1
C29 C 0.95982(17) 0.24923(16) 0.5351(2) 0.087(2) Uani 1 1 d . . . . .
H29A H 0.970854 0.250656 0.501539 0.104 Uiso 1 1 calc R U . B 1
H29B H 0.942758 0.224621 0.542515 0.104 Uiso 1 1 calc R U . B 1
C30 C 0.83649(15) 0.18487(14) 0.48357(19) 0.0660(16) Uani 1 1 d . . . . .
H30A H 0.822587 0.176200 0.451749 0.079 Uiso 1 1 calc R U . . .
H30B H 0.827440 0.197427 0.503927 0.079 Uiso 1 1 calc R U . . .
C31 C 0.8342(2) 0.15434(15) 0.5148(2) 0.091(2) Uani 1 1 d . . . . .
H31A H 0.813815 0.132036 0.504401 0.110 Uiso 1 1 calc R U . . .
H31B H 0.832728 0.157822 0.552075 0.110 Uiso 1 1 calc R U . . .
C32 C 0.8689(2) 0.15530(18) 0.5011(3) 0.116(3) Uani 1 1 d . . . . .
H32A H 0.883822 0.160779 0.531897 0.139 Uiso 1 1 calc R U . . .
H32B H 0.864188 0.132600 0.487311 0.139 Uiso 1 1 calc R U . . .
C33 C 0.88669(17) 0.18376(16) 0.4606(2) 0.0847(19) Uani 1 1 d . . . . .
H33A H 0.912261 0.195650 0.464191 0.102 Uiso 1 1 calc R U . . .
H33B H 0.880271 0.173943 0.425571 0.102 Uiso 1 1 calc R U . . .
C34 C 0.94171(14) 0.35675(13) 0.50686(18) 0.0595(15) Uani 1 1 d . . . . .
H34A H 0.958779 0.356584 0.531069 0.071 Uiso 1 1 calc R U . . .
H34B H 0.920063 0.350562 0.525766 0.071 Uiso 1 1 calc R U . . .
C35 C 0.95628(15) 0.39228(13) 0.48134(19) 0.0640(16) Uani 1 1 d . . . . .
H35A H 0.972375 0.411089 0.504580 0.077 Uiso 1 1 calc R U . . .
H35B H 0.937422 0.396679 0.470879 0.077 Uiso 1 1 calc R U . . .
C36 C 0.97567(14) 0.38929(13) 0.4341(2) 0.0617(15) Uani 1 1 d . . . . .
H36A H 0.978946 0.406584 0.407523 0.074 Uiso 1 1 calc R U . . .
H36B H 0.998594 0.392451 0.443833 0.074 Uiso 1 1 calc R U . . .
C37 C 0.95121(13) 0.35226(13) 0.41535(17) 0.0561(14) Uani 1 1 d . . . . .
H37A H 0.933445 0.351636 0.391791 0.067 Uiso 1 1 calc R U . . .
H37B H 0.964296 0.342813 0.397312 0.067 Uiso 1 1 calc R U . . .
C38 C 0.82757(13) 0.24652(14) 0.40855(19) 0.0614(15) Uani 1 1 d . . . . .
H38A H 0.819133 0.252310 0.440108 0.074 Uiso 1 1 calc R U . . .
H38B H 0.820366 0.221553 0.409400 0.074 Uiso 1 1 calc R U . . .
C39 C 0.81280(14) 0.25502(14) 0.36002(19) 0.0663(16) Uani 1 1 d . . . . .
H39A H 0.808632 0.274597 0.366281 0.080 Uiso 1 1 calc R U . . .
H39B H 0.790981 0.234553 0.348271 0.080 Uiso 1 1 calc R U . . .
C40 C 0.84314(15) 0.26515(14) 0.3206(2) 0.0704(17) Uani 1 1 d . . . . .
H40A H 0.842846 0.244280 0.306653 0.085 Uiso 1 1 calc R U . . .
H40B H 0.841809 0.278989 0.291810 0.085 Uiso 1 1 calc R U . . .
C41 C 0.87502(14) 0.28651(14) 0.35318(17) 0.0597(15) Uani 1 1 d . . . . .
H41A H 0.895654 0.287034 0.337877 0.072 Uiso 1 1 calc R U . . .
H41B H 0.879662 0.310633 0.356694 0.072 Uiso 1 1 calc R U . . .
B1 B 0.72744(18) 0.13234(17) 0.4078(2) 0.0624(18) Uani 1 1 d . . . . .
C42 C 0.74008(14) 0.15392(16) 0.4635(2) 0.0672(16) Uani 1 1 d . U . . .
C43 C 0.74211(16) 0.13721(16) 0.5079(2) 0.091(2) Uani 1 1 d . U . . .
H43A H 0.734581 0.113145 0.506167 0.109 Uiso 1 1 calc R U . . .
C44 C 0.75521(19) 0.1551(2) 0.5564(2) 0.109(2) Uani 1 1 d . U . . .
H44A H 0.756321 0.142953 0.585609 0.130 Uiso 1 1 calc R U . . .
C45 C 0.76612(17) 0.1904(2) 0.5595(3) 0.098(2) Uani 1 1 d . U . . .
H45A H 0.774036 0.202207 0.591253 0.118 Uiso 1 1 calc R U . . .
C46 C 0.76549(15) 0.20849(17) 0.5161(2) 0.088(2) Uani 1 1 d . . . . .
H46A H 0.774039 0.232762 0.517646 0.105 Uiso 1 1 calc R U . . .
C47 C 0.75176(14) 0.18981(16) 0.4694(2) 0.0737(17) Uani 1 1 d . . . . .
H47A H 0.750355 0.202130 0.440620 0.088 Uiso 1 1 calc R U . . .
C48 C 0.69259(15) 0.09242(15) 0.4153(2) 0.0670(16) Uani 1 1 d . . . . .
C49 C 0.66552(17) 0.08627(16) 0.4499(2) 0.0807(19) Uani 1 1 d . . . . .
H49A H 0.668475 0.104333 0.472384 0.097 Uiso 1 1 calc R U . . .
C50 C 0.63382(18) 0.05363(19) 0.4519(2) 0.087(2) Uani 1 1 d . . . . .
H50A H 0.616249 0.050218 0.475691 0.104 Uiso 1 1 calc R U . . .
C51 C 0.62874(18) 0.02674(17) 0.4186(2) 0.081(2) Uani 1 1 d . . . . .
H51A H 0.607539 0.005255 0.419232 0.098 Uiso 1 1 calc R U . . .
C52 C 0.65522(18) 0.03181(15) 0.3845(2) 0.0773(19) Uani 1 1 d . . . . .
H52A H 0.652075 0.013652 0.362087 0.093 Uiso 1 1 calc R U . . .
C53 C 0.68656(15) 0.06392(14) 0.38351(19) 0.0637(16) Uani 1 1 d . . . . .
H53A H 0.704367 0.066622 0.360654 0.076 Uiso 1 1 calc R U . . .
C54 C 0.76142(15) 0.13014(15) 0.38668(19) 0.0632(16) Uani 1 1 d . . . . .
C55 C 0.76990(17) 0.10478(16) 0.4040(2) 0.0754(18) Uani 1 1 d . . . . .
H55A H 0.754320 0.087532 0.427150 0.090 Uiso 1 1 calc R U . . .
C56 C 0.7995(2) 0.10356(17) 0.3893(3) 0.089(2) Uani 1 1 d . . . . .
H56A H 0.803691 0.086119 0.402652 0.107 Uiso 1 1 calc R U . . .
C57 C 0.82309(18) 0.12834(19) 0.3545(3) 0.089(2) Uani 1 1 d . . . . .
H57A H 0.842930 0.127416 0.343374 0.106 Uiso 1 1 calc R U . . .
C58 C 0.81686(17) 0.15428(17) 0.3367(2) 0.0758(18) Uani 1 1 d . . . . .
H58A H 0.832692 0.171181 0.313360 0.091 Uiso 1 1 calc R U . . .
C59 C 0.78772(15) 0.15575(14) 0.35263(18) 0.0629(16) Uani 1 1 d . . . . .
H59A H 0.784874 0.174344 0.340722 0.076 Uiso 1 1 calc R U . . .
C60 C 0.71357(15) 0.15175(14) 0.3662(2) 0.0661(16) Uani 1 1 d . . . . .
C61 C 0.71982(14) 0.15414(13) 0.3118(2) 0.0618(15) Uani 1 1 d . . . . .
H61A H 0.733516 0.145194 0.297992 0.074 Uiso 1 1 calc R U . . .
C62 C 0.70637(16) 0.16920(16) 0.2785(2) 0.0771(18) Uani 1 1 d . . . . .
H62A H 0.711405 0.170612 0.242924 0.092 Uiso 1 1 calc R U . . .
C63 C 0.68549(18) 0.18226(16) 0.2972(3) 0.0827(19) Uani 1 1 d . . . . .
H63A H 0.676461 0.192428 0.274421 0.099 Uiso 1 1 calc R U . . .
C64 C 0.67831(16) 0.18022(17) 0.3484(3) 0.0861(19) Uani 1 1 d . . . . .
H64A H 0.664373 0.189206 0.361089 0.103 Uiso 1 1 calc R U . . .
C65 C 0.69148(16) 0.16474(15) 0.3830(2) 0.0766(18) Uani 1 1 d . . . . .
H65A H 0.685450 0.162977 0.418258 0.092 Uiso 1 1 calc R U . . .

loop_
_atom_site_aniso_label
_atom_site_aniso_U_11
_atom_site_aniso_U_22
_atom_site_aniso_U_33
_atom_site_aniso_U_23
_atom_site_aniso_U_13
_atom_site_aniso_U_12
Dy1 0.06159(19) 0.04958(17) 0.04786(14) 0.00241(13) -0.00343(13) 0.02536(15)
N1 0.068(3) 0.050(3) 0.040(2) 0.000(2) -0.008(2) 0.027(3)
N2 0.059(3) 0.057(3) 0.058(3) -0.007(2) -0.013(2) 0.035(3)
O1 0.073(3) 0.058(2) 0.066(2) 0.008(2) -0.011(2) 0.030(2)
O2 0.084(3) 0.053(2) 0.058(2) 0.0058(18) -0.003(2) 0.031(2)
O3 0.055(2) 0.051(2) 0.048(2) 0.0008(17) -0.0033(17) 0.0224(18)
O4 0.047(2) 0.051(2) 0.0447(19) 0.0026(16) 0.0002(16) 0.0174(18)
C1 0.057(4) 0.050(4) 0.040(3) -0.001(3) -0.014(3) 0.010(3)
C2 0.067(4) 0.058(4) 0.045(3) -0.009(3) -0.008(3) 0.008(3)
C3 0.066(4) 0.060(4) 0.047(3) -0.010(3) 0.003(3) 0.021(3)
C4 0.060(4) 0.049(4) 0.054(3) -0.005(3) -0.004(3) 0.019(3)
C5 0.069(4) 0.044(4) 0.056(4) 0.002(3) -0.009(3) 0.009(3)
C6 0.096(5) 0.048(4) 0.053(4) 0.011(3) -0.012(4) 0.006(4)
C7 0.099(6) 0.070(5) 0.045(4) 0.009(3) -0.012(4) -0.001(4)
C8 0.082(5) 0.078(5) 0.044(4) -0.004(3) -0.002(3) 0.014(4)
C9 0.079(4) 0.074(4) 0.053(3) -0.001(3) 0.000(3) 0.040(4)
C10 0.096(5) 0.103(5) 0.065(4) 0.006(4) 0.005(4) 0.057(5)
C11 0.122(6) 0.118(6) 0.071(4) 0.004(4) 0.016(4) 0.079(5)
C12 0.094(5) 0.102(6) 0.065(4) -0.008(4) 0.017(4) 0.049(5)
C14 0.071(4) 0.045(3) 0.049(3) 0.005(3) -0.002(3) 0.027(3)
C15 0.064(4) 0.057(4) 0.046(3) 0.010(3) 0.006(3) 0.032(3)
C16 0.060(4) 0.060(4) 0.047(3) 0.009(3) -0.002(3) 0.030(3)
C17 0.069(4) 0.051(4) 0.054(3) 0.006(3) -0.006(3) 0.035(3)
C18 0.062(4) 0.060(4) 0.057(3) 0.001(3) 0.008(3) 0.027(3)
C19 0.067(4) 0.056(4) 0.057(4) 0.007(3) 0.006(3) 0.020(3)
C20 0.085(5) 0.066(4) 0.050(3) 0.001(3) 0.013(3) 0.034(4)
C21 0.066(4) 0.070(4) 0.062(4) 0.006(3) 0.017(3) 0.035(4)
C22 0.060(4) 0.065(4) 0.070(4) -0.001(3) 0.005(3) 0.035(3)
C23 0.066(4) 0.074(4) 0.070(4) -0.004(3) -0.010(3) 0.031(4)
C24 0.061(4) 0.107(6) 0.084(5) -0.019(4) -0.014(4) 0.036(4)
C25 0.060(4) 0.110(6) 0.075(4) -0.005(4) 0.005(3) 0.045(4)
C26 0.075(4) 0.073(4) 0.078(4) -0.013(3) -0.036(3) 0.031(4)
C27 0.101(6) 0.092(5) 0.095(5) -0.003(4) -0.038(4) 0.053(5)
C28 0.119(6) 0.124(7) 0.111(6) 0.004(5) -0.036(5) 0.079(6)
C29 0.105(5) 0.080(5) 0.093(5) 0.015(4) -0.011(4) 0.058(4)
C30 0.073(4) 0.051(4) 0.053(3) 0.000(3) -0.011(3) 0.015(3)
C31 0.131(7) 0.049(4) 0.072(4) 0.006(3) -0.017(4) 0.028(4)
C32 0.139(7) 0.074(5) 0.137(7) 0.026(5) -0.003(6) 0.054(5)
C33 0.111(6) 0.074(5) 0.079(4) 0.009(4) 0.002(4) 0.054(4)
C34 0.073(4) 0.062(4) 0.047(3) -0.008(3) -0.012(3) 0.036(3)
C35 0.077(4) 0.052(4) 0.059(3) -0.011(3) -0.023(3) 0.030(3)
C36 0.056(4) 0.054(4) 0.067(4) 0.001(3) -0.008(3) 0.022(3)
C37 0.060(4) 0.055(4) 0.046(3) 0.007(3) 0.001(3) 0.023(3)
C38 0.057(4) 0.058(4) 0.058(3) 0.001(3) 0.002(3) 0.020(3)
C39 0.059(4) 0.066(4) 0.070(4) -0.002(3) -0.015(3) 0.028(3)
C40 0.082(5) 0.063(4) 0.060(4) -0.006(3) -0.011(3) 0.031(4)
C41 0.071(4) 0.061(4) 0.043(3) 0.004(3) 0.000(3) 0.029(3)
B1 0.062(5) 0.051(4) 0.051(4) 0.002(3) -0.002(3) 0.011(4)
C42 0.062(4) 0.061(4) 0.054(3) -0.003(3) -0.003(3) 0.013(3)
C43 0.110(5) 0.063(4) 0.061(4) -0.010(3) -0.017(3) 0.014(4)
C44 0.129(6) 0.092(5) 0.064(4) -0.004(4) -0.013(4) 0.025(4)
C45 0.085(5) 0.097(5) 0.070(4) -0.022(4) 0.001(4) 0.012(4)
C46 0.060(4) 0.073(5) 0.079(4) -0.021(4) 0.019(4) -0.005(4)
C47 0.064(4) 0.065(4) 0.066(4) -0.009(3) 0.001(3) 0.013(3)
C48 0.072(4) 0.062(4) 0.046(3) 0.002(3) -0.006(3) 0.018(3)
C49 0.089(5) 0.072(5) 0.052(4) 0.003(3) 0.004(3) 0.019(4)
C50 0.086(5) 0.083(5) 0.063(4) 0.025(4) 0.012(4) 0.021(4)
C51 0.082(5) 0.063(5) 0.068(4) 0.022(4) -0.020(4) 0.012(4)
C52 0.100(5) 0.045(4) 0.065(4) 0.002(3) -0.035(4) 0.019(4)
C53 0.072(4) 0.051(4) 0.050(3) 0.003(3) -0.018(3) 0.017(3)
C54 0.066(4) 0.052(4) 0.049(3) -0.013(3) -0.014(3) 0.011(3)
C55 0.075(5) 0.060(4) 0.075(4) 0.004(3) -0.005(4) 0.021(4)
C56 0.097(6) 0.071(5) 0.109(5) 0.012(4) -0.003(5) 0.049(5)
C57 0.084(5) 0.083(5) 0.094(5) -0.006(4) -0.003(4) 0.038(5)
C58 0.075(5) 0.066(5) 0.065(4) -0.006(3) 0.000(3) 0.019(4)
C59 0.066(4) 0.055(4) 0.045(3) -0.001(3) -0.005(3) 0.014(3)
C60 0.061(4) 0.051(4) 0.060(4) -0.008(3) -0.005(3) 0.009(3)
C61 0.056(4) 0.051(4) 0.054(3) 0.000(3) -0.004(3) 0.009(3)
C62 0.076(5) 0.080(5) 0.059(4) 0.004(3) -0.010(3) 0.027(4)
C63 0.091(5) 0.079(5) 0.077(5) 0.006(4) -0.011(4) 0.042(4)
C64 0.077(5) 0.083(5) 0.093(5) -0.007(4) -0.002(4) 0.035(4)
C65 0.065(4) 0.065(4) 0.070(4) -0.003(3) 0.008(3) 0.010(4)

loop_
_atom_type_symbol
_atom_type_description
_atom_type_scat_dispersion_real
_atom_type_scat_dispersion_imag
_atom_type_scat_source
C C 0.0033 0.0016 'International Tables Vol C Tables 4.2.6.8 and 6.1.1.4'
H H 0.0000 0.0000 'International Tables Vol C Tables 4.2.6.8 and 6.1.1.4'
B B 0.0013 0.0007 'International Tables Vol C Tables 4.2.6.8 and 6.1.1.4'
N N 0.0061 0.0033 'International Tables Vol C Tables 4.2.6.8 and 6.1.1.4'
O O 0.0106 0.0060 'International Tables Vol C Tables 4.2.6.8 and 6.1.1.4'
Dy Dy -0.1892 4.4098 'International Tables Vol C Tables 4.2.6.8 and 6.1.1.4'

loop_
_geom_angle_atom_site_label_1
_geom_angle_atom_site_label_2
_geom_angle_atom_site_label_3
_geom_angle
_geom_angle_site_symmetry_1
_geom_angle_site_symmetry_3
_geom_angle_publ_flag
N2 Dy1 O4 94.46(12) . . ?
N2 Dy1 N1 172.31(14) . . ?
O4 Dy1 N1 92.47(12) . . ?
N2 Dy1 O2 92.60(14) . . ?
O4 Dy1 O2 89.29(11) . . ?
N1 Dy1 O2 90.82(13) . . ?
N2 Dy1 O1 86.30(13) . . ?
O4 Dy1 O1 179.20(11) . . ?
N1 Dy1 O1 86.79(13) . . ?
O2 Dy1 O1 90.41(12) . . ?
N2 Dy1 O3 86.66(13) . . ?
O4 Dy1 O3 88.25(10) . . ?
N1 Dy1 O3 90.22(12) . . ?
O2 Dy1 O3 177.37(11) . . ?
O1 Dy1 O3 92.06(11) . . ?
C4 N1 C1 104.6(4) . . ?
C4 N1 Dy1 130.3(3) . . ?
C1 N1 Dy1 125.1(4) . . ?
C14 N2 C17 104.0(4) . . ?
C14 N2 Dy1 129.7(4) . . ?
C17 N2 Dy1 124.9(3) . . ?
C26 O1 C29 108.5(4) . . ?
C26 O1 Dy1 127.2(3) . . ?
C29 O1 Dy1 124.2(3) . . ?
C30 O2 C33 103.4(4) . . ?
C30 O2 Dy1 127.9(3) . . ?
C33 O2 Dy1 128.7(3) . . ?
C34 O3 C37 109.1(3) . . ?
C34 O3 Dy1 126.2(3) . . ?
C37 O3 Dy1 124.6(3) . . ?
C41 O4 C38 108.0(3) . . ?
C41 O4 Dy1 129.0(3) . . ?
C38 O4 Dy1 122.9(3) . . ?
C5 C1 C2 120.3(5) . . ?
C5 C1 N1 129.5(5) . . ?
C2 C1 N1 110.2(5) . . ?
C8 C2 C1 119.7(6) . . ?
C8 C2 C3 133.1(6) . . ?
C1 C2 C3 107.2(5) . . ?
C12 C3 C4 121.1(6) . . ?
C12 C3 C2 133.7(6) . . ?
C4 C3 C2 105.1(5) . . ?
C9 C4 N1 128.0(5) . . ?
C9 C4 C3 119.1(6) . . ?
N1 C4 C3 112.8(5) . . ?
C1 C5 C6 118.8(6) . . ?
C1 C5 H5A 120.6 . . ?
C6 C5 H5A 120.6 . . ?
C7 C6 C5 121.3(6) . . ?
C7 C6 H6A 119.4 . . ?
C5 C6 H6A 119.4 . . ?
C8 C7 C6 120.5(6) . . ?
C8 C7 H7A 119.7 . . ?
C6 C7 H7A 119.7 . . ?
C7 C8 C2 119.4(6) . . ?
C7 C8 H8A 120.3 . . ?
C2 C8 H8A 120.3 . . ?
C10 C9 C4 119.3(6) . . ?
C10 C9 H9A 120.3 . . ?
C4 C9 H9A 120.3 . . ?
C9 C10 C11 121.3(6) . . ?
C9 C10 H10A 119.3 . . ?
C11 C10 H10A 119.3 . . ?
C12 C11 C10 119.7(6) . . ?
C12 C11 H11A 120.2 . . ?
C10 C11 H11A 120.2 . . ?
C3 C12 C11 119.4(6) . . ?
C3 C12 H12A 120.3 . . ?
C11 C12 H12A 120.3 . . ?
C18 C14 N2 127.9(5) . . ?
C18 C14 C15 120.0(5) . . ?
N2 C14 C15 112.0(5) . . ?
C21 C15 C14 120.1(5) . . ?
C21 C15 C16 133.3(6) . . ?
C14 C15 C16 106.5(5) . . ?
C25 C16 C15 135.7(6) . . ?
C25 C16 C17 118.4(5) . . ?
C15 C16 C17 105.9(5) . . ?
C22 C17 N2 128.7(5) . . ?
C22 C17 C16 119.8(5) . . ?
N2 C17 C16 111.5(5) . . ?
C19 C18 C14 118.6(5) . . ?
C19 C18 H18A 120.7 . . ?
C14 C18 H18A 120.7 . . ?
C18 C19 C20 121.1(6) . . ?
C18 C19 H19A 119.4 . . ?
C20 C19 H19A 119.4 . . ?
C21 C20 C19 121.0(5) . . ?
C21 C20 H20A 119.5 . . ?
C19 C20 H20A 119.5 . . ?
C20 C21 C15 119.0(5) . . ?
C20 C21 H21A 120.5 . . ?
C15 C21 H21A 120.5 . . ?
C23 C22 C17 120.1(5) . . ?
C23 C22 H22A 120.0 . . ?
C17 C22 H22A 120.0 . . ?
C22 C23 C24 120.8(6) . . ?
C22 C23 H23A 119.6 . . ?
C24 C23 H23A 119.6 . . ?
C25 C24 C23 119.5(6) . . ?
C25 C24 H24A 120.3 . . ?
C23 C24 H24A 120.3 . . ?
C24 C25 C16 121.5(6) . . ?
C24 C25 H25A 119.2 . . ?
C16 C25 H25A 119.2 . . ?
O1 C26 C27 104.2(5) . . ?
O1 C26 H26A 110.9 . . ?
C27 C26 H26A 110.9 . . ?
O1 C26 H26B 110.9 . . ?
C27 C26 H26B 110.9 . . ?
H26A C26 H26B 108.9 . . ?
C26 C27 C28 102.4(5) . . ?
C26 C27 H27A 111.3 . . ?
C28 C27 H27A 111.3 . . ?
C26 C27 H27B 111.3 . . ?
C28 C27 H27B 111.3 . . ?
H27A C27 H27B 109.2 . . ?
C27 C28 C29 101.9(5) . . ?
C27 C28 H28A 111.4 . . ?
C29 C28 H28A 111.4 . . ?
C27 C28 H28B 111.4 . . ?
C29 C28 H28B 111.4 . . ?
H28A C28 H28B 109.3 . . ?
O1 C29 C28 104.4(5) . . ?
O1 C29 H29A 110.9 . . ?
C28 C29 H29A 110.9 . . ?
O1 C29 H29B 110.9 . . ?
C28 C29 H29B 110.9 . . ?
H29A C29 H29B 108.9 . . ?
O2 C30 C31 107.2(5) . . ?
O2 C30 H30A 110.3 . . ?
C31 C30 H30A 110.3 . . ?
O2 C30 H30B 110.3 . . ?
C31 C30 H30B 110.3 . . ?
H30A C30 H30B 108.5 . . ?
C30 C31 C32 103.0(5) . . ?
C30 C31 H31A 111.2 . . ?
C32 C31 H31A 111.2 . . ?
C30 C31 H31B 111.2 . . ?
C32 C31 H31B 111.2 . . ?
H31A C31 H31B 109.1 . . ?
C33 C32 C31 105.9(5) . . ?
C33 C32 H32A 110.5 . . ?
C31 C32 H32A 110.5 . . ?
C33 C32 H32B 110.5 . . ?
C31 C32 H32B 110.5 . . ?
H32A C32 H32B 108.7 . . ?
O2 C33 C32 104.4(5) . . ?
O2 C33 H33A 110.9 . . ?
C32 C33 H33A 110.9 . . ?
O2 C33 H33B 110.9 . . ?
C32 C33 H33B 110.9 . . ?
H33A C33 H33B 108.9 . . ?
O3 C34 C35 104.9(4) . . ?
O3 C34 H34A 110.8 . . ?
C35 C34 H34A 110.8 . . ?
O3 C34 H34B 110.8 . . ?
C35 C34 H34B 110.8 . . ?
H34A C34 H34B 108.9 . . ?
C34 C35 C36 103.0(4) . . ?
C34 C35 H35A 111.2 . . ?
C36 C35 H35A 111.2 . . ?
C34 C35 H35B 111.2 . . ?
C36 C35 H35B 111.2 . . ?
H35A C35 H35B 109.1 . . ?
C37 C36 C35 102.7(4) . . ?
C37 C36 H36A 111.2 . . ?
C35 C36 H36A 111.2 . . ?
C37 C36 H36B 111.2 . . ?
C35 C36 H36B 111.2 . . ?
H36A C36 H36B 109.1 . . ?
O3 C37 C36 104.6(4) . . ?
O3 C37 H37A 110.8 . . ?
C36 C37 H37A 110.8 . . ?
O3 C37 H37B 110.8 . . ?
C36 C37 H37B 110.8 . . ?
H37A C37 H37B 108.9 . . ?
O4 C38 C39 105.9(4) . . ?
O4 C38 H38A 110.6 . . ?
C39 C38 H38A 110.6 . . ?
O4 C38 H38B 110.6 . . ?
C39 C38 H38B 110.6 . . ?
H38A C38 H38B 108.7 . . ?
C38 C39 C40 101.3(4) . . ?
C38 C39 H39A 111.5 . . ?
C40 C39 H39A 111.5 . . ?
C38 C39 H39B 111.5 . . ?
C40 C39 H39B 111.5 . . ?
H39A C39 H39B 109.3 . . ?
C41 C40 C39 102.3(4) . . ?
C41 C40 H40A 111.3 . . ?
C39 C40 H40A 111.3 . . ?
C41 C40 H40B 111.3 . . ?
C39 C40 H40B 111.3 . . ?
H40A C40 H40B 109.2 . . ?
O4 C41 C40 104.8(4) . . ?
O4 C41 H41A 110.8 . . ?
C40 C41 H41A 110.8 . . ?
O4 C41 H41B 110.8 . . ?
C40 C41 H41B 110.8 . . ?
H41A C41 H41B 108.9 . . ?
C54 B1 C42 105.5(5) . . ?
C54 B1 C48 111.2(5) . . ?
C42 B1 C48 111.8(4) . . ?
C54 B1 C60 113.2(5) . . ?
C42 B1 C60 111.6(5) . . ?
C48 B1 C60 103.6(4) . . ?
C43 C42 C47 115.0(5) . . ?
C43 C42 B1 120.2(5) . . ?
C47 C42 B1 124.6(5) . . ?
C42 C43 C44 122.9(6) . . ?
C42 C43 H43A 118.6 . . ?
C44 C43 H43A 118.6 . . ?
C45 C44 C43 119.1(6) . . ?
C45 C44 H44A 120.5 . . ?
C43 C44 H44A 120.5 . . ?
C46 C45 C44 120.4(6) . . ?
C46 C45 H45A 119.8 . . ?
C44 C45 H45A 119.8 . . ?
C45 C46 C47 118.8(6) . . ?
C45 C46 H46A 120.6 . . ?
C47 C46 H46A 120.6 . . ?
C42 C47 C46 123.8(6) . . ?
C42 C47 H47A 118.1 . . ?
C46 C47 H47A 118.1 . . ?
C49 C48 C53 115.8(5) . . ?
C49 C48 B1 121.5(5) . . ?
C53 C48 B1 122.3(5) . . ?
C48 C49 C50 122.0(6) . . ?
C48 C49 H49A 119.0 . . ?
C50 C49 H49A 119.0 . . ?
C51 C50 C49 120.0(6) . . ?
C51 C50 H50A 120.0 . . ?
C49 C50 H50A 120.0 . . ?
C52 C51 C50 119.4(6) . . ?
C52 C51 H51A 120.3 . . ?
C50 C51 H51A 120.3 . . ?
C51 C52 C53 120.0(6) . . ?
C51 C52 H52A 120.0 . . ?
C53 C52 H52A 120.0 . . ?
C48 C53 C52 122.7(6) . . ?
C48 C53 H53A 118.6 . . ?
C52 C53 H53A 118.6 . . ?
C55 C54 C59 112.6(6) . . ?
C55 C54 B1 123.4(5) . . ?
C59 C54 B1 123.8(6) . . ?
C56 C55 C54 124.7(6) . . ?
C56 C55 H55A 117.7 . . ?
C54 C55 H55A 117.7 . . ?
C55 C56 C57 119.6(6) . . ?
C55 C56 H56A 120.2 . . ?
C57 C56 H56A 120.2 . . ?
C58 C57 C56 119.0(7) . . ?
C58 C57 H57A 120.5 . . ?
C56 C57 H57A 120.5 . . ?
C59 C58 C57 120.9(6) . . ?
C59 C58 H58A 119.5 . . ?
C57 C58 H58A 119.5 . . ?
C58 C59 C54 123.2(6) . . ?
C58 C59 H59A 118.4 . . ?
C54 C59 H59A 118.4 . . ?
C61 C60 C65 114.7(6) . . ?
C61 C60 B1 124.5(6) . . ?
C65 C60 B1 120.6(5) . . ?
C62 C61 C60 122.2(6) . . ?
C62 C61 H61A 118.9 . . ?
C60 C61 H61A 118.9 . . ?
C61 C62 C63 120.7(6) . . ?
C61 C62 H62A 119.6 . . ?
C63 C62 H62A 119.6 . . ?
C64 C63 C62 119.5(6) . . ?
C64 C63 H63A 120.2 . . ?
C62 C63 H63A 120.2 . . ?
C63 C64 C65 120.8(7) . . ?
C63 C64 H64A 119.6 . . ?
C65 C64 H64A 119.6 . . ?
C64 C65 C60 122.0(6) . . ?
C64 C65 H65A 119.0 . . ?
C60 C65 H65A 119.0 . . ?

loop_
_geom_bond_atom_site_label_1
_geom_bond_atom_site_label_2
_geom_bond_distance
_geom_bond_site_symmetry_2
_geom_bond_publ_flag
Dy1 N2 2.318(4) . ?
Dy1 O4 2.318(3) . ?
Dy1 N1 2.332(4) . ?
Dy1 O2 2.330(4) . ?
Dy1 O1 2.344(3) . ?
Dy1 O3 2.343(3) . ?
N1 C4 1.380(6) . ?
N1 C1 1.433(6) . ?
N2 C14 1.391(6) . ?
N2 C17 1.409(6) . ?
O1 C26 1.481(6) . ?
O1 C29 1.489(6) . ?
O2 C30 1.451(6) . ?
O2 C33 1.465(6) . ?
O3 C34 1.470(5) . ?
O3 C37 1.474(5) . ?
O4 C41 1.478(5) . ?
O4 C38 1.474(5) . ?
C1 C5 1.376(7) . ?
C1 C2 1.417(7) . ?
C2 C8 1.395(7) . ?
C2 C3 1.433(7) . ?
C3 C12 1.363(8) . ?
C3 C4 1.424(7) . ?
C4 C9 1.384(7) . ?
C5 C6 1.388(7) . ?
C5 H5A 0.9300 . ?
C6 C7 1.383(8) . ?
C6 H6A 0.9300 . ?
C7 C8 1.372(8) . ?
C7 H7A 0.9300 . ?
C8 H8A 0.9300 . ?
C9 C10 1.368(7) . ?
C9 H9A 0.9300 . ?
C10 C11 1.409(7) . ?
C10 H10A 0.9300 . ?
C11 C12 1.380(8) . ?
C11 H11A 0.9300 . ?
C12 H12A 0.9300 . ?
C14 C18 1.381(7) . ?
C14 C15 1.412(7) . ?
C15 C21 1.388(7) . ?
C15 C16 1.417(7) . ?
C16 C25 1.397(7) . ?
C16 C17 1.418(7) . ?
C17 C22 1.391(7) . ?
C18 C19 1.383(7) . ?
C18 H18A 0.9300 . ?
C19 C20 1.383(7) . ?
C19 H19A 0.9300 . ?
C20 C21 1.364(7) . ?
C20 H20A 0.9300 . ?
C21 H21A 0.9300 . ?
C22 C23 1.374(7) . ?
C22 H22A 0.9300 . ?
C23 C24 1.396(7) . ?
C23 H23A 0.9300 . ?
C24 C25 1.366(7) . ?
C24 H24A 0.9300 . ?
C25 H25A 0.9300 . ?
C26 C27 1.516(7) . ?
C26 H26A 0.9700 . ?
C26 H26B 0.9700 . ?
C27 C28 1.509(8) . ?
C27 H27A 0.9700 . ?
C27 H27B 0.9700 . ?
C28 C29 1.531(8) . ?
C28 H28A 0.9700 . ?
C28 H28B 0.9700 . ?
C29 H29A 0.9700 . ?
C29 H29B 0.9700 . ?
C30 C31 1.511(7) . ?
C30 H30A 0.9700 . ?
C30 H30B 0.9700 . ?
C31 C32 1.534(8) . ?
C31 H31A 0.9700 . ?
C31 H31B 0.9700 . ?
C32 C33 1.499(7) . ?
C32 H32A 0.9700 . ?
C32 H32B 0.9700 . ?
C33 H33A 0.9700 . ?
C33 H33B 0.9700 . ?
C34 C35 1.497(6) . ?
C34 H34A 0.9700 . ?
C34 H34B 0.9700 . ?
C35 C36 1.516(6) . ?
C35 H35A 0.9700 . ?
C35 H35B 0.9700 . ?
C36 C37 1.499(6) . ?
C36 H36A 0.9700 . ?
C36 H36B 0.9700 . ?
C37 H37A 0.9700 . ?
C37 H37B 0.9700 . ?
C38 C39 1.525(6) . ?
C38 H38A 0.9700 . ?
C38 H38B 0.9700 . ?
C39 C40 1.541(7) . ?
C39 H39A 0.9700 . ?
C39 H39B 0.9700 . ?
C40 C41 1.482(6) . ?
C40 H40A 0.9700 . ?
C40 H40B 0.9700 . ?
C41 H41A 0.9700 . ?
C41 H41B 0.9700 . ?
B1 C54 1.623(8) . ?
B1 C42 1.641(8) . ?
B1 C48 1.651(8) . ?
B1 C60 1.650(8) . ?
C42 C43 1.374(7) . ?
C42 C47 1.390(7) . ?
C43 C44 1.422(7) . ?
C43 H43A 0.9300 . ?
C44 C45 1.366(8) . ?
C44 H44A 0.9300 . ?
C45 C46 1.367(8) . ?
C45 H45A 0.9300 . ?
C46 C47 1.398(7) . ?
C46 H46A 0.9300 . ?
C47 H47A 0.9300 . ?
C48 C49 1.387(7) . ?
C48 C53 1.395(7) . ?
C49 C50 1.403(7) . ?
C49 H49A 0.9300 . ?
C50 C51 1.372(8) . ?
C50 H50A 0.9300 . ?
C51 C52 1.372(8) . ?
C51 H51A 0.9300 . ?
C52 C53 1.383(7) . ?
C52 H52A 0.9300 . ?
C53 H53A 0.9300 . ?
C54 C55 1.400(7) . ?
C54 C59 1.427(7) . ?
C55 C56 1.370(8) . ?
C55 H55A 0.9300 . ?
C56 C57 1.378(8) . ?
C56 H56A 0.9300 . ?
C57 C58 1.366(8) . ?
C57 H57A 0.9300 . ?
C58 C59 1.365(7) . ?
C58 H58A 0.9300 . ?
C59 H59A 0.9300 . ?
C60 C61 1.409(6) . ?
C60 C65 1.406(7) . ?
C61 C62 1.371(7) . ?
C61 H61A 0.9300 . ?
C62 C63 1.377(8) . ?
C62 H62A 0.9300 . ?
C63 C64 1.335(7) . ?
C63 H63A 0.9300 . ?
C64 C65 1.398(8) . ?
C64 H64A 0.9300 . ?
C65 H65A 0.9300 . ?
